data_7119964
loop_
_publ_author_name
'Rout, Subhrajit'
'Das, Arko'
'Singh, Vinod K.'

_publ_section_title
;
 An asymmetric vinylogous Mukaiyama-Michael reaction of \a,\b-unsaturated
 2-acyl imidazoles catalyzed by chiral Sc(iii)- or Er(iii)-pybox
 complexes.
;
_journal_issue 37
_journal_name_full 'Chemical communications (Cambridge, England)'
_journal_page_first 5143
_journal_page_last 5146
_journal_paper_doi 10.1039/c7cc01763d
_journal_volume 53
_journal_year 2017
_chemical_absolute_configuration unk
_chemical_formula_moiety 'C18 H17 Cl N2 O3'
_chemical_formula_sum 'C18 H17 Cl N2 O3'
_chemical_formula_weight 344.79
_space_group_crystal_system orthorhombic
_space_group_IT_number 19
_space_group_name_Hall 'P 2ac 2ab'
_space_group_name_H-M_alt 'P 21 21 21'
_symmetry_space_group_name_Hall 'P 2ac 2ab'
_symmetry_space_group_name_H-M 'P 21 21 21'
_atom_sites_solution_hydrogens geom
_atom_sites_solution_primary dual
_audit_creation_date 2017-01-09
_audit_creation_method
;
Olex2 1.2
(compiled 2017.01.04 svn.r3372 for OlexSys, GUI svn.r5289)
;
_audit_update_record
;
2017-01-10 deposited with the CCDC.
2017-04-12 downloaded from the CCDC.
;
_cell_angle_alpha 90
_cell_angle_beta 90
_cell_angle_gamma 90
_cell_formula_units_Z 4
_cell_length_a 10.8555(4)
_cell_length_b 12.1442(5)
_cell_length_c 12.5528(5)
_cell_measurement_reflns_used 9886
_cell_measurement_temperature 100
_cell_measurement_theta_max 28.26
_cell_measurement_theta_min 2.48
_cell_volume 1654.85(11)
_computing_cell_refinement 'SAINT v8.34A (Bruker, 2013)'
_computing_data_reduction 'SAINT v8.34A (Bruker, 2013)'
_computing_molecular_graphics 'Olex2 (Dolomanov et al., 2009)'
_computing_publication_material 'Olex2 (Dolomanov et al., 2009)'
_computing_structure_refinement 'ShelXL (Sheldrick, 2015)'
_computing_structure_solution 'ShelXT (Sheldrick, 2015)'
_diffrn_ambient_temperature 100
_diffrn_measured_fraction_theta_full 0.999
_diffrn_measured_fraction_theta_max 0.999
_diffrn_measurement_device_type 'Bruker APEX-II CCD'
_diffrn_measurement_method '\f and \w scans'
_diffrn_radiation_type MoK\a
_diffrn_radiation_wavelength 0.71073
_diffrn_reflns_av_R_equivalents 0.0462
_diffrn_reflns_av_unetI/netI 0.0319
_diffrn_reflns_Laue_measured_fraction_full 0.999
_diffrn_reflns_Laue_measured_fraction_max 0.999
_diffrn_reflns_limit_h_max 14
_diffrn_reflns_limit_h_min -14
_diffrn_reflns_limit_k_max 16
_diffrn_reflns_limit_k_min -16
_diffrn_reflns_limit_l_max 16
_diffrn_reflns_limit_l_min -16
_diffrn_reflns_number 25291
_diffrn_reflns_point_group_measured_fraction_full 0.999
_diffrn_reflns_point_group_measured_fraction_max 0.999
_diffrn_reflns_theta_full 25.242
_diffrn_reflns_theta_max 28.314
_diffrn_reflns_theta_min 2.480
_diffrn_standards_number 0
_exptl_absorpt_coefficient_mu 0.250
_exptl_absorpt_correction_T_max 0.7457
_exptl_absorpt_correction_T_min 0.6365
_exptl_absorpt_correction_type psi-scan
_exptl_absorpt_process_details
;
SADABS-2014/4 (Bruker,2014/4) was used for absorption correction.
wR2(int) was 0.1349 before and 0.0500 after correction.
The Ratio of minimum to maximum transmission is 0.8536.
The \l/2 correction factor is 0.00150.
;
_exptl_crystal_colour colourless
_exptl_crystal_colour_primary colourless
_exptl_crystal_density_diffrn 1.384
_exptl_crystal_description block
_exptl_crystal_F_000 720
_exptl_crystal_size_max 0.02
_exptl_crystal_size_mid 0.02
_exptl_crystal_size_min 0.02
_refine_diff_density_max 0.235
_refine_diff_density_min -0.224
_refine_diff_density_rms 0.052
_refine_ls_abs_structure_details
;
 Flack x determined using 1481 quotients [(I+)-(I-)]/[(I+)+(I-)]
 (Parsons, Flack and Wagner, Acta Cryst. B69 (2013) 249-259).
;
_refine_ls_abs_structure_Flack 0.00(2)
_refine_ls_extinction_method none
_refine_ls_goodness_of_fit_ref 1.053
_refine_ls_hydrogen_treatment constr
_refine_ls_matrix_type full
_refine_ls_number_parameters 219
_refine_ls_number_reflns 4126
_refine_ls_number_restraints 0
_refine_ls_restrained_S_all 1.053
_refine_ls_R_factor_all 0.0415
_refine_ls_R_factor_gt 0.0349
_refine_ls_shift/su_max 0.000
_refine_ls_shift/su_mean 0.000
_refine_ls_structure_factor_coef Fsqd
_refine_ls_weighting_details 'w=1/[\s^2^(Fo^2^)+(0.0380P)^2^+0.3878P] where P=(Fo^2^+2Fc^2^)/3'
_refine_ls_weighting_scheme calc
_refine_ls_wR_factor_gt 0.0765
_refine_ls_wR_factor_ref 0.0789
_reflns_Friedel_coverage 0.758
_reflns_Friedel_fraction_full 0.999
_reflns_Friedel_fraction_max 0.999
_reflns_number_gt 3734
_reflns_number_total 4126
_reflns_threshold_expression 'I > 2\s(I)'
_cod_data_source_file c7cc01763d2.cif
_cod_data_source_block 5q
_cod_depositor_comments 'Adding full bibliography for 7119962--7119964.cif.'
_cod_database_code 7119964
_shelx_shelxl_version_number 2016/4
_shelx_space_group_comment
;
The symmetry employed for this shelxl refinement is uniquely defined
by the following loop, which should always be used as a source of
symmetry information in preference to the above space-group names.
They are only intended as comments.
;
_olex2_refinement_description
;
1. Fixed Uiso
 At 1.2 times of:
  All C(H) groups, All C(H,H) groups
 At 1.5 times of:
  All C(H,H,H) groups
2.a Ternary CH refined with riding coordinates:
 C7(H7)
2.b Secondary CH2 refined with riding coordinates:
 C6(H6A,H6B)
2.c Aromatic/amide H refined with riding coordinates:
 C2(H2), C3(H3), C8(H8), C16(H16), C11(H11), C15(H15), C9(H9), C10(H10)
2.d Idealised Me refined as rotating group:
 C1(H1A,H1B,H1C), C18(H18A,H18B,H18C)
;
_olex2_submission_special_instructions 'No special instructions were received'

loop_
_space_group_symop_operation_xyz
'x, y, z'
'-x+1/2, -y, z+1/2'
'-x, y+1/2, -z+1/2'
'x+1/2, -y+1/2, -z'

loop_
_atom_site_label
_atom_site_type_symbol
_atom_site_fract_x
_atom_site_fract_y
_atom_site_fract_z
_atom_site_U_iso_or_equiv
_atom_site_adp_type
_atom_site_occupancy
_atom_site_site_symmetry_order
_atom_site_calc_flag
_atom_site_refinement_flags_posn
Cl1 Cl 0.25746(5) 0.66521(5) 0.40678(5) 0.02803(14) Uani 1 1 d .
O1 O 0.46754(14) 0.56213(11) 0.59468(12) 0.0196(3) Uani 1 1 d .
O2 O 0.13215(13) 0.28155(12) 0.52129(12) 0.0175(3) Uani 1 1 d .
O3 O 0.11054(15) 0.10543(13) 0.56898(13) 0.0263(4) Uani 1 1 d .
N2 N 0.63983(16) 0.48983(14) 0.75710(13) 0.0151(4) Uani 1 1 d .
N1 N 0.52844(15) 0.33598(15) 0.76765(14) 0.0165(3) Uani 1 1 d .
C4 C 0.54188(18) 0.43151(16) 0.71783(15) 0.0136(4) Uani 1 1 d .
C6 C 0.36604(18) 0.38627(16) 0.59561(17) 0.0154(4) Uani 1 1 d .
H6A H 0.317265 0.360425 0.657387 0.018 Uiso 1 1 calc R
H6B H 0.409447 0.321951 0.564967 0.018 Uiso 1 1 calc R
C2 C 0.6905(2) 0.42707(18) 0.83488(17) 0.0195(4) Uani 1 1 d .
H2 H 0.760521 0.444735 0.876989 0.023 Uiso 1 1 calc R
C1 C 0.6848(2) 0.59764(17) 0.72130(18) 0.0194(4) Uani 1 1 d .
H1A H 0.703205 0.594561 0.644936 0.029 Uiso 1 1 calc GR
H1B H 0.759701 0.616807 0.760708 0.029 Uiso 1 1 calc GR
H1C H 0.621433 0.653526 0.734370 0.029 Uiso 1 1 calc GR
C13 C 0.19114(19) 0.51833(17) 0.56069(17) 0.0169(4) Uani 1 1 d .
C5 C 0.45995(19) 0.47047(17) 0.63286(16) 0.0141(4) Uani 1 1 d .
C12 C 0.1738(2) 0.62319(18) 0.51834(19) 0.0209(5) Uani 1 1 d .
C3 C 0.62083(19) 0.33293(19) 0.84080(16) 0.0200(4) Uani 1 1 d .
H3 H 0.635090 0.274064 0.889097 0.024 Uiso 1 1 calc R
C17 C 0.16419(19) 0.17342(19) 0.51711(17) 0.0192(4) Uani 1 1 d .
C7 C 0.27969(18) 0.43482(16) 0.51229(16) 0.0147(4) Uani 1 1 d .
H7 H 0.332219 0.475652 0.460112 0.018 Uiso 1 1 calc R
C8 C 0.1220(2) 0.4916(2) 0.65043(17) 0.0228(5) Uani 1 1 d .
H8 H 0.131130 0.420684 0.681327 0.027 Uiso 1 1 calc R
C16 C 0.2678(2) 0.16211(19) 0.44297(17) 0.0213(4) Uani 1 1 d .
H16 H 0.308941 0.095305 0.426117 0.026 Uiso 1 1 calc R
C18 C 0.1267(2) 0.39543(19) 0.36378(18) 0.0223(5) Uani 1 1 d .
H18A H 0.081606 0.336598 0.327296 0.033 Uiso 1 1 calc GR
H18B H 0.177203 0.435669 0.312058 0.033 Uiso 1 1 calc GR
H18C H 0.068094 0.446142 0.397190 0.033 Uiso 1 1 calc GR
C14 C 0.20943(18) 0.34565(17) 0.44877(16) 0.0163(4) Uani 1 1 d .
C11 C 0.0912(2) 0.6980(2) 0.5619(2) 0.0297(6) Uani 1 1 d .
H11 H 0.080513 0.768548 0.530617 0.036 Uiso 1 1 calc R
C15 C 0.2945(2) 0.26006(18) 0.40344(18) 0.0201(4) Uani 1 1 d .
H15 H 0.358302 0.274322 0.353525 0.024 Uiso 1 1 calc R
C9 C 0.0403(2) 0.5654(2) 0.69599(19) 0.0299(6) Uani 1 1 d .
H9 H -0.005179 0.545408 0.757687 0.036 Uiso 1 1 calc R
C10 C 0.0254(2) 0.6688(2) 0.6508(2) 0.0345(6) Uani 1 1 d .
H10 H -0.030797 0.719626 0.681561 0.041 Uiso 1 1 calc R

loop_
_atom_site_aniso_label
_atom_site_aniso_U_11
_atom_site_aniso_U_22
_atom_site_aniso_U_33
_atom_site_aniso_U_23
_atom_site_aniso_U_13
_atom_site_aniso_U_12
Cl1 0.0307(3) 0.0194(3) 0.0340(3) 0.0101(2) -0.0070(3) -0.0024(2)
O1 0.0206(7) 0.0145(7) 0.0238(7) 0.0016(7) -0.0047(7) -0.0006(6)
O2 0.0149(7) 0.0181(8) 0.0194(7) 0.0015(6) -0.0008(6) -0.0022(6)
O3 0.0270(8) 0.0234(8) 0.0286(9) 0.0091(7) -0.0089(7) -0.0081(7)
N2 0.0150(8) 0.0144(8) 0.0159(8) -0.0006(7) -0.0015(7) 0.0002(7)
N1 0.0165(8) 0.0156(8) 0.0173(8) -0.0001(8) -0.0001(7) 0.0020(8)
C4 0.0117(9) 0.0146(10) 0.0144(9) -0.0025(8) 0.0007(8) 0.0006(8)
C6 0.0137(9) 0.0149(9) 0.0175(9) 0.0006(8) -0.0024(8) -0.0003(7)
C2 0.0183(10) 0.0216(11) 0.0186(10) -0.0007(9) -0.0053(8) 0.0011(9)
C1 0.0183(10) 0.0154(10) 0.0246(11) 0.0005(9) -0.0028(9) -0.0035(8)
C13 0.0133(9) 0.0200(10) 0.0173(9) -0.0026(8) -0.0053(8) 0.0009(8)
C5 0.0126(9) 0.0147(10) 0.0149(9) -0.0023(8) 0.0016(8) 0.0017(7)
C12 0.0175(10) 0.0200(11) 0.0253(11) -0.0019(9) -0.0076(9) -0.0009(8)
C3 0.0211(10) 0.0209(11) 0.0180(10) 0.0035(9) -0.0030(8) 0.0010(9)
C17 0.0189(10) 0.0191(10) 0.0195(10) 0.0009(9) -0.0095(8) -0.0037(9)
C7 0.0136(9) 0.0143(9) 0.0163(9) 0.0018(8) -0.0014(8) -0.0007(7)
C8 0.0178(10) 0.0293(13) 0.0214(11) -0.0036(9) -0.0039(9) 0.0007(9)
C16 0.0231(11) 0.0184(10) 0.0225(10) -0.0053(9) -0.0063(9) 0.0020(9)
C18 0.0289(11) 0.0174(11) 0.0205(10) 0.0018(9) -0.0099(9) -0.0007(9)
C14 0.0178(10) 0.0156(10) 0.0153(9) 0.0019(8) -0.0010(8) -0.0023(8)
C11 0.0244(11) 0.0215(12) 0.0432(15) -0.0090(11) -0.0144(11) 0.0057(9)
C15 0.0208(10) 0.0224(11) 0.0171(10) -0.0036(9) -0.0004(9) -0.0004(8)
C9 0.0184(11) 0.0450(16) 0.0263(12) -0.0121(11) -0.0002(10) 0.0044(11)
C10 0.0213(12) 0.0402(15) 0.0420(15) -0.0201(13) -0.0078(11) 0.0124(12)

loop_
_atom_type_symbol
_atom_type_description
_atom_type_scat_dispersion_real
_atom_type_scat_dispersion_imag
_atom_type_scat_source
C C 0.0033 0.0016 'International Tables Vol C Tables 4.2.6.8 and 6.1.1.4'
H H 0.0000 0.0000 'International Tables Vol C Tables 4.2.6.8 and 6.1.1.4'
N N 0.0061 0.0033 'International Tables Vol C Tables 4.2.6.8 and 6.1.1.4'
O O 0.0106 0.0060 'International Tables Vol C Tables 4.2.6.8 and 6.1.1.4'
Cl Cl 0.1484 0.1585 'International Tables Vol C Tables 4.2.6.8 and 6.1.1.4'

loop_
_geom_angle_atom_site_label_1
_geom_angle_atom_site_label_2
_geom_angle_atom_site_label_3
_geom_angle
C17 O2 C14 110.08(16)
C4 N2 C1 127.54(17)
C2 N2 C4 106.49(17)
C2 N2 C1 125.95(17)
C4 N1 C3 105.13(18)
N2 C4 C5 124.45(18)
N1 C4 N2 111.60(17)
N1 C4 C5 123.94(18)
H6A C6 H6B 108.0
C5 C6 H6A 109.4
C5 C6 H6B 109.4
C5 C6 C7 111.35(16)
C7 C6 H6A 109.4
C7 C6 H6B 109.4
N2 C2 H2 126.8
N2 C2 C3 106.46(18)
C3 C2 H2 126.8
N2 C1 H1A 109.5
N2 C1 H1B 109.5
N2 C1 H1C 109.5
H1A C1 H1B 109.5
H1A C1 H1C 109.5
H1B C1 H1C 109.5
C12 C13 C7 122.8(2)
C8 C13 C12 116.7(2)
C8 C13 C7 120.5(2)
O1 C5 C4 122.76(19)
O1 C5 C6 122.78(18)
C4 C5 C6 114.45(17)
C13 C12 Cl1 120.21(17)
C11 C12 Cl1 117.44(19)
C11 C12 C13 122.3(2)
N1 C3 C2 110.31(19)
N1 C3 H3 124.8
C2 C3 H3 124.8
O2 C17 C16 108.14(19)
O3 C17 O2 121.2(2)
O3 C17 C16 130.6(2)
C6 C7 C13 111.84(17)
C6 C7 H7 106.9
C6 C7 C14 112.74(16)
C13 C7 H7 106.9
C13 C7 C14 111.14(16)
C14 C7 H7 106.9
C13 C8 H8 119.0
C9 C8 C13 121.9(2)
C9 C8 H8 119.0
C17 C16 H16 125.6
C15 C16 C17 108.8(2)
C15 C16 H16 125.6
H18A C18 H18B 109.5
H18A C18 H18C 109.5
H18B C18 H18C 109.5
C14 C18 H18A 109.5
C14 C18 H18B 109.5
C14 C18 H18C 109.5
O2 C14 C7 109.56(16)
O2 C14 C18 108.06(16)
O2 C14 C15 102.71(16)
C18 C14 C7 112.01(17)
C15 C14 C7 112.13(16)
C15 C14 C18 111.87(18)
C12 C11 H11 120.4
C10 C11 C12 119.2(2)
C10 C11 H11 120.4
C16 C15 C14 110.2(2)
C16 C15 H15 124.9
C14 C15 H15 124.9
C8 C9 H9 120.3
C8 C9 C10 119.4(2)
C10 C9 H9 120.3
C11 C10 C9 120.4(2)
C11 C10 H10 119.8
C9 C10 H10 119.8

loop_
_geom_bond_atom_site_label_1
_geom_bond_atom_site_label_2
_geom_bond_distance
Cl1 C12 1.745(2)
O1 C5 1.215(2)
O2 C17 1.359(3)
O2 C14 1.462(2)
O3 C17 1.202(3)
N2 C4 1.369(3)
N2 C2 1.355(3)
N2 C1 1.468(3)
N1 C4 1.326(3)
N1 C3 1.360(3)
C4 C5 1.467(3)
C6 H6A 0.9900
C6 H6B 0.9900
C6 C5 1.518(3)
C6 C7 1.523(3)
C2 H2 0.9500
C2 C3 1.373(3)
C1 H1A 0.9800
C1 H1B 0.9800
C1 H1C 0.9800
C13 C12 1.393(3)
C13 C7 1.524(3)
C13 C8 1.392(3)
C12 C11 1.388(3)
C3 H3 0.9500
C17 C16 1.466(3)
C7 H7 1.0000
C7 C14 1.546(3)
C8 H8 0.9500
C8 C9 1.384(3)
C16 H16 0.9500
C16 C15 1.321(3)
C18 H18A 0.9800
C18 H18B 0.9800
C18 H18C 0.9800
C18 C14 1.520(3)
C14 C15 1.502(3)
C11 H11 0.9500
C11 C10 1.372(4)
C15 H15 0.9500
C9 H9 0.9500
C9 C10 1.387(4)
C10 H10 0.9500
